data_7709852
loop_
_publ_author_name
'Auweiler, Daniel'
'Schnierle, Marc'
'Rapp, Valentin'
'Ringenberg, Mark R.'

_publ_section_title
;
 Metal-Metal Communication Between 1,1&#x2019;
 Bis(diphenylphosphino)cobaltocenium and an Organonickel Moiety
;
_journal_name_full 'Dalton Transactions'
_journal_paper_doi 10.1039/D2DT00650B
_journal_year 2022
_chemical_formula_moiety 'C36 H28 Co Ni O2 P2, 0.5(Cl6 Fe2 O)'
_chemical_formula_sum 'C36 H28 Cl3 Co Fe Ni O2.5 P2'
_chemical_formula_weight 842.40
_space_group_crystal_system triclinic
_space_group_IT_number 2
_space_group_name_Hall '-P 1'
_space_group_name_H-M_alt 'P -1'
_symmetry_Int_Tables_number 2
_atom_sites_solution_primary direct
_audit_creation_date 2019-07-18
_audit_creation_method
;
Olex2 1.2
(compiled 2018.05.29 svn.r3508 for OlexSys, GUI svn.r5506)
;
_audit_update_record
;
2021-01-26 deposited with the CCDC.	2022-03-29 downloaded from the CCDC.
;
_cell_angle_alpha 68.911(3)
_cell_angle_beta 80.097(4)
_cell_angle_gamma 74.415(3)
_cell_formula_units_Z 4
_cell_length_a 10.1357(5)
_cell_length_b 17.5973(8)
_cell_length_c 21.6427(11)
_cell_measurement_reflns_used 46677
_cell_measurement_temperature 135
_cell_measurement_theta_max 66.65
_cell_measurement_theta_min 2.20
_cell_volume 3457.0(3)
_computing_molecular_graphics 'Olex2 (Dolomanov et al., 2009)'
_computing_publication_material 'Olex2 (Dolomanov et al., 2009)'
_computing_structure_refinement 'olex2.refine (Bourhis et al., 2015)'
_computing_structure_solution 'ShelXS (Sheldrick, 2008)'
_diffrn_ambient_temperature 135.0
_diffrn_measured_fraction_theta_full 0.9613
_diffrn_measured_fraction_theta_max 0.9613
_diffrn_measurement_device_type 'Apex II, Brucker'
_diffrn_radiation_type 'Cu K\a'
_diffrn_radiation_wavelength 1.54178
_diffrn_reflns_av_R_equivalents 0.1107
_diffrn_reflns_av_unetI/netI 0.0978
_diffrn_reflns_limit_h_max 11
_diffrn_reflns_limit_h_min -11
_diffrn_reflns_limit_k_max 20
_diffrn_reflns_limit_k_min -18
_diffrn_reflns_limit_l_max 24
_diffrn_reflns_limit_l_min -25
_diffrn_reflns_number 46677
_diffrn_reflns_theta_full 66.6518
_diffrn_reflns_theta_max 66.65
_diffrn_reflns_theta_min 2.20
_exptl_absorpt_coefficient_mu 10.952
_exptl_absorpt_correction_T_max 0.8642
_exptl_absorpt_correction_T_min 0.6452
_exptl_absorpt_correction_type multi-scan
_exptl_absorpt_process_details 'R.H. Blessing, Acta Crystallogr., Sect A 1995, 51, 33-38.'
_exptl_crystal_colour red
_exptl_crystal_colour_primary red
_exptl_crystal_density_diffrn 1.6184
_exptl_crystal_description block
_exptl_crystal_F_000 1688.2647
_exptl_crystal_preparation 'see manuscript'
_exptl_crystal_recrystallization_method 'slow evaporation of DCM'
_exptl_crystal_size_max 0.09
_exptl_crystal_size_mid 0.047
_exptl_crystal_size_min 0.038
_refine_diff_density_max 0.8483
_refine_diff_density_min -0.9417
_refine_diff_density_rms 0.2064
_refine_ls_d_res_high 0.8396
_refine_ls_d_res_low 20.1221
_refine_ls_goodness_of_fit_ref 1.0220
_refine_ls_hydrogen_treatment constr
_refine_ls_matrix_type full
_refine_ls_number_constraints 112
_refine_ls_number_parameters 838
_refine_ls_number_reflns 11746
_refine_ls_number_restraints 0
_refine_ls_restrained_S_all 1.0220
_refine_ls_R_factor_all 0.1008
_refine_ls_R_factor_gt 0.0509
_refine_ls_shift/su_max 0.0000
_refine_ls_shift/su_mean 0.0000
_refine_ls_structure_factor_coef Fsqd
_refine_ls_weighting_details 'w=1/[\s^2^(Fo^2^)+(0.0429P)^2^+0.5841P] where P=(Fo^2^+2Fc^2^)/3'
_refine_ls_weighting_scheme calc
_refine_ls_wR_factor_gt 0.0978
_refine_ls_wR_factor_ref 0.1164
_reflns_Friedel_coverage 0.0
_reflns_limit_h_max 11
_reflns_limit_h_min -11
_reflns_limit_k_max 20
_reflns_limit_k_min -18
_reflns_limit_l_max 25
_reflns_limit_l_min 0
_reflns_number_gt 7525
_reflns_number_total 11746
_reflns_threshold_expression I>=2u(I)
_cod_data_source_file d2dt00650b11.cif
_cod_data_source_block ac465a
_cod_database_code 7709852
_olex2_refinement_description
;
1. Fixed Uiso
 At 1.2 times of:
  All C(H) groups
2.a Aromatic/amide H refined with riding coordinates:
 C4a(H4a), C5a(H5a), C6a(H6a), C7a(H7a), C9a(H9a), C10a(H10a), C11a(H11a),
 C12a(H12a), C14a(H14a), C15a(H15a), C16a(H16a), C17a(H17a), C18a(H18a),
 C20a(H20a), C21a(H21a), C22a(H22a), C23a(H23a), C24a(H24a), C26a(H26a),
 C27a(H27a), C28a(H28a), C29a(H29a), C30a(H30a), C32a(H32a), C33a(H33a),
 C34a(H34a), C35a(H35a), C36a(H36a), C4b(H4b), C5b(H5b), C6b(H6b), C7b(H7b),
 C9b(H9b), C10b(H10b), C11b(H11b), C12b(H12b), C14b(H14b), C15b(H15b),
 C16b(H16b), C17b(H17b), C18b(H18b), C20b(H20b), C21b(H21b), C22b(H22b),
 C23b(H23b), C24b(H24b), C26b(H26b), C27b(H27b), C28b(H28b), C29b(H29b),
 C30b(H30b), C32b(H32b), C33b(H33b), C34b(H34b), C35b(H35b), C36b(H36b)
;
_olex2_submission_special_instructions 'No special instructions were received'

loop_
_space_group_symop_id
_space_group_symop_operation_xyz
1 x,y,z
2 -x,-y,-z

loop_
_atom_site_label
_atom_site_type_symbol
_atom_site_fract_x
_atom_site_fract_y
_atom_site_fract_z
_atom_site_U_iso_or_equiv
_atom_site_adp_type
_atom_site_occupancy
_atom_site_refinement_flags_posn
C1a C -0.0302(6) 0.3100(3) 0.4063(3) 0.0244(13) Uani 1.000000 .
C2a C 0.1425(5) 0.2503(3) 0.3027(3) 0.0235(12) Uani 1.000000 .
C3a C 0.3433(5) 0.4311(3) 0.2663(3) 0.0182(11) Uani 1.000000 .
C4a C 0.3923(5) 0.3947(3) 0.2148(3) 0.0227(12) Uani 1.000000 .
H4a H 0.3823(5) 0.3422(3) 0.2157(3) 0.0272(15) Uiso 1.000000 R
C5a C 0.4586(5) 0.4514(3) 0.1620(3) 0.0257(13) Uani 1.000000 .
H5a H 0.5019(5) 0.4426(3) 0.1218(3) 0.0308(15) Uiso 1.000000 R
C6a C 0.4494(5) 0.5223(3) 0.1792(3) 0.0281(13) Uani 1.000000 .
H6a H 0.4832(5) 0.5703(3) 0.1523(3) 0.0337(16) Uiso 1.000000 R
C7a C 0.3813(5) 0.5100(3) 0.2436(3) 0.0273(13) Uani 1.000000 .
H7a H 0.3635(5) 0.5478(3) 0.2677(3) 0.0328(16) Uiso 1.000000 R
C8a C 0.0539(5) 0.5052(3) 0.1841(3) 0.0224(12) Uani 1.000000 .
C9a C 0.0708(5) 0.5832(3) 0.1847(3) 0.0292(14) Uani 1.000000 .
H9a H 0.0337(5) 0.6070(3) 0.2188(3) 0.0350(17) Uiso 1.000000 R
C10a C 0.1513(6) 0.6193(4) 0.1265(3) 0.0412(17) Uani 1.000000 .
H10a H 0.1763(6) 0.6714(4) 0.1143(3) 0.049(2) Uiso 1.000000 R
C11a C 0.1872(6) 0.5633(4) 0.0901(3) 0.0382(15) Uani 1.000000 .
H11a H 0.2416(6) 0.5714(4) 0.0488(3) 0.0459(18) Uiso 1.000000 R
C12a C 0.1286(5) 0.4926(4) 0.1253(3) 0.0280(13) Uani 1.000000 .
H12a H 0.1379(5) 0.4455(4) 0.1118(3) 0.0337(16) Uiso 1.000000 R
C13a C -0.1171(5) 0.3904(3) 0.2047(3) 0.0206(12) Uani 1.000000 .
C14a C -0.1590(5) 0.3168(3) 0.2420(3) 0.0274(13) Uani 1.000000 .
H14a H -0.1428(5) 0.2919(3) 0.2877(3) 0.0328(16) Uiso 1.000000 R
C15a C -0.2243(6) 0.2790(4) 0.2135(3) 0.0342(15) Uani 1.000000 .
H15a H -0.2538(6) 0.2293(4) 0.2397(3) 0.0411(18) Uiso 1.000000 R
C16a C -0.2456(6) 0.3135(4) 0.1478(3) 0.0399(17) Uani 1.000000 .
H16a H -0.2894(6) 0.2875(4) 0.1282(3) 0.048(2) Uiso 1.000000 R
C17a C -0.2043(6) 0.3861(4) 0.1095(3) 0.0426(17) Uani 1.000000 .
H17a H -0.2182(6) 0.4091(4) 0.0635(3) 0.051(2) Uiso 1.000000 R
C18a C -0.1416(6) 0.4263(4) 0.1382(3) 0.0310(14) Uani 1.000000 .
H18a H -0.1164(6) 0.4774(4) 0.1121(3) 0.0372(17) Uiso 1.000000 R
C19a C -0.1891(5) 0.5117(3) 0.2687(3) 0.0220(12) Uani 1.000000 .
C20a C -0.2463(6) 0.4989(3) 0.3336(3) 0.0305(14) Uani 1.000000 .
H20a H -0.2048(6) 0.4517(3) 0.3683(3) 0.0366(17) Uiso 1.000000 R
C21a C -0.3628(6) 0.5536(4) 0.3486(3) 0.0389(16) Uani 1.000000 .
H21a H -0.4001(6) 0.5437(4) 0.3934(3) 0.0467(19) Uiso 1.000000 R
C22a C -0.4251(6) 0.6219(4) 0.2995(3) 0.0386(16) Uani 1.000000 .
H22a H -0.5054(6) 0.6592(4) 0.3101(3) 0.046(2) Uiso 1.000000 R
C23a C -0.3702(6) 0.6361(3) 0.2344(3) 0.0336(15) Uani 1.000000 .
H23a H -0.4122(6) 0.6835(3) 0.2000(3) 0.0404(18) Uiso 1.000000 R
C24a C -0.2525(5) 0.5805(3) 0.2190(3) 0.0258(13) Uani 1.000000 .
H24a H -0.2158(5) 0.5900(3) 0.1741(3) 0.0309(15) Uiso 1.000000 R
C25a C 0.3880(5) 0.3001(3) 0.3865(3) 0.0199(12) Uani 1.000000 .
C26a C 0.3543(6) 0.2328(3) 0.4386(3) 0.0244(13) Uani 1.000000 .
H26a H 0.2604(6) 0.2303(3) 0.4503(3) 0.0293(15) Uiso 1.000000 R
C27a C 0.4551(6) 0.1685(3) 0.4744(3) 0.0293(14) Uani 1.000000 .
H27a H 0.4304(6) 0.1232(3) 0.5106(3) 0.0352(16) Uiso 1.000000 R
C28a C 0.5921(6) 0.1718(3) 0.4563(3) 0.0273(13) Uani 1.000000 .
H28a H 0.6617(6) 0.1284(3) 0.4803(3) 0.0328(16) Uiso 1.000000 R
C29a C 0.6282(6) 0.2376(3) 0.4037(3) 0.0330(14) Uani 1.000000 .
H29a H 0.7223(6) 0.2390(3) 0.3915(3) 0.0396(17) Uiso 1.000000 R
C30a C 0.5277(6) 0.3015(3) 0.3687(3) 0.0281(13) Uani 1.000000 .
H30a H 0.5532(6) 0.3466(3) 0.3325(3) 0.0338(16) Uiso 1.000000 R
C31a C 0.2144(5) 0.4588(3) 0.3857(3) 0.0218(12) Uani 1.000000 .
C32a C 0.0825(6) 0.5073(3) 0.3890(3) 0.0351(15) Uani 1.000000 .
H32a H 0.0122(6) 0.4994(3) 0.3696(3) 0.0421(18) Uiso 1.000000 R
C33a C 0.0515(7) 0.5670(4) 0.4199(3) 0.0460(18) Uani 1.000000 .
H33a H -0.0393(7) 0.6003(4) 0.4209(3) 0.055(2) Uiso 1.000000 R
C34a C 0.1504(7) 0.5784(4) 0.4489(3) 0.0414(17) Uani 1.000000 .
H34a H 0.1281(7) 0.6189(4) 0.4707(3) 0.050(2) Uiso 1.000000 R
C35a C 0.2828(7) 0.5312(4) 0.4466(3) 0.0438(17) Uani 1.000000 .
H35a H 0.3520(7) 0.5393(4) 0.4667(3) 0.053(2) Uiso 1.000000 R
C36a C 0.3145(7) 0.4715(4) 0.4146(3) 0.0387(16) Uani 1.000000 .
H36a H 0.4059(7) 0.4393(4) 0.4127(3) 0.0465(19) Uiso 1.000000 R
Co1a Co 0.25905(8) 0.50607(5) 0.18011(4) 0.0195(2) Uani 1.000000 .
Ni1a Ni 0.07532(9) 0.33720(5) 0.33159(4) 0.0195(2) Uani 1.000000 .
O1a O -0.0994(4) 0.2876(2) 0.4540(2) 0.0374(10) Uani 1.000000 .
O2a O 0.1795(4) 0.1927(2) 0.28640(19) 0.0385(11) Uani 1.000000 .
P1a P -0.03938(13) 0.43474(8) 0.25004(7) 0.0186(3) Uani 1.000000 .
P2a P 0.24817(14) 0.38185(8) 0.34335(7) 0.0189(3) Uani 1.000000 .
C1b C -1.1266(6) 1.2424(4) -0.2846(3) 0.0302(14) Uani 1.000000 .
C2b C -0.9555(6) 1.1858(4) -0.3885(3) 0.0334(14) Uani 1.000000 .
C3b C -0.9917(5) 0.9749(3) -0.1713(3) 0.0243(13) Uani 1.000000 .
C4b C -1.0479(6) 0.9652(4) -0.1046(3) 0.0356(15) Uani 1.000000 .
H4b H -1.0559(6) 1.0038(4) -0.0820(3) 0.0427(18) Uiso 1.000000 R
C5b C -1.0900(6) 0.8879(4) -0.0774(3) 0.0502(19) Uani 1.000000 .
H5b H -1.1326(6) 0.8667(4) -0.0341(3) 0.060(2) Uiso 1.000000 R
C6b C -1.0572(6) 0.8482(4) -0.1264(4) 0.0453(18) Uani 1.000000 .
H6b H -1.0725(6) 0.7953(4) -0.1214(4) 0.054(2) Uiso 1.000000 R
C7b C -0.9976(5) 0.9012(3) -0.1839(3) 0.0334(15) Uani 1.000000 .
H7b H -0.9666(5) 0.8900(3) -0.2244(3) 0.0401(18) Uiso 1.000000 R
C8b C -1.2910(5) 1.0402(3) -0.2398(3) 0.0205(12) Uani 1.000000 .
C9b C -1.3310(5) 1.0704(3) -0.1840(3) 0.0237(13) Uani 1.000000 .
H9b H -1.3219(5) 1.1224(3) -0.1832(3) 0.0285(15) Uiso 1.000000 R
C10b C -1.3861(5) 1.0096(3) -0.1306(3) 0.0248(13) Uani 1.000000 .
H10b H -1.4206(5) 1.0137(3) -0.0880(3) 0.0297(15) Uiso 1.000000 R
C11b C -1.3808(5) 0.9414(3) -0.1520(3) 0.0235(12) Uani 1.000000 .
H11b H -1.4100(5) 0.8915(3) -0.1259(3) 0.0283(15) Uiso 1.000000 R
C12b C -1.3245(5) 0.9606(3) -0.2186(3) 0.0217(12) Uani 1.000000 .
H12b H -1.3112(5) 0.9259(3) -0.2452(3) 0.0261(15) Uiso 1.000000 R
C13b C -0.8659(5) 1.1060(3) -0.1803(3) 0.0221(12) Uani 1.000000 .
C14b C -0.9659(6) 1.1475(3) -0.1430(3) 0.0332(15) Uani 1.000000 .
H14b H -1.0600(6) 1.1487(3) -0.1433(3) 0.0399(17) Uiso 1.000000 R
C15b C -0.9286(6) 1.1870(3) -0.1054(3) 0.0351(15) Uani 1.000000 .
H15b H -0.9964(6) 1.2116(3) -0.0777(3) 0.0421(18) Uiso 1.000000 R
C16b C -0.7935(6) 1.1902(3) -0.1083(3) 0.0337(15) Uani 1.000000 .
H16b H -0.7687(6) 1.2197(3) -0.0846(3) 0.0404(18) Uiso 1.000000 R
C17b C -0.6949(6) 1.1510(3) -0.1453(3) 0.0333(15) Uani 1.000000 .
H17b H -0.6017(6) 1.1534(3) -0.1473(3) 0.0400(18) Uiso 1.000000 R
C18b C -0.7304(5) 1.1076(3) -0.1801(3) 0.0237(13) Uani 1.000000 .
H18b H -0.6605(5) 1.0785(3) -0.2040(3) 0.0285(15) Uiso 1.000000 R
C19b C -0.7598(5) 0.9936(3) -0.2565(3) 0.0222(12) Uani 1.000000 .
C20b C -0.7175(5) 1.0061(3) -0.3225(3) 0.0289(14) Uani 1.000000 .
H20b H -0.7654(5) 1.0531(3) -0.3553(3) 0.0347(17) Uiso 1.000000 R
C21b C -0.6053(6) 0.9511(4) -0.3424(4) 0.0418(18) Uani 1.000000 .
H21b H -0.5770(6) 0.9604(4) -0.3883(4) 0.050(2) Uiso 1.000000 R
C22b C -0.5370(6) 0.8837(4) -0.2950(4) 0.0423(18) Uani 1.000000 .
H22b H -0.4616(6) 0.8455(4) -0.3081(4) 0.051(2) Uiso 1.000000 R
C23b C -0.5762(6) 0.8705(4) -0.2281(4) 0.0401(17) Uani 1.000000 .
H23b H -0.5268(6) 0.8239(4) -0.1956(4) 0.048(2) Uiso 1.000000 R
C24b C -0.6876(5) 0.9254(3) -0.2083(3) 0.0290(14) Uani 1.000000 .
H24b H -0.7144(5) 0.9165(3) -0.1624(3) 0.0348(17) Uiso 1.000000 R
C25b C -1.3632(5) 1.1730(3) -0.3575(3) 0.0197(12) Uani 1.000000 .
C26b C -1.4971(5) 1.1640(3) -0.3350(3) 0.0285(13) Uani 1.000000 .
H26b H -1.5130(5) 1.1179(3) -0.2972(3) 0.0342(16) Uiso 1.000000 R
C27b C -1.6073(6) 1.2217(4) -0.3673(3) 0.0347(15) Uani 1.000000 .
H27b H -1.6982(6) 1.2153(4) -0.3509(3) 0.0416(18) Uiso 1.000000 R
C28b C -1.5870(6) 1.2881(3) -0.4229(3) 0.0303(14) Uani 1.000000 .
H28b H -1.6629(6) 1.3270(3) -0.4453(3) 0.0363(17) Uiso 1.000000 R
C29b C -1.4543(6) 1.2976(3) -0.4458(3) 0.0314(14) Uani 1.000000 .
H29b H -1.4392(6) 1.3433(3) -0.4842(3) 0.0377(17) Uiso 1.000000 R
C30b C -1.3436(6) 1.2410(3) -0.4132(3) 0.0246(13) Uani 1.000000 .
H30b H -1.2531(6) 1.2487(3) -0.4291(3) 0.0295(15) Uiso 1.000000 R
C31b C -1.1716(5) 1.0249(3) -0.3651(2) 0.0206(12) Uani 1.000000 .
C32b C -1.0345(6) 0.9859(3) -0.3754(3) 0.0295(14) Uani 1.000000 .
H32b H -0.9649(6) 0.9963(3) -0.3572(3) 0.0354(17) Uiso 1.000000 R
C33b C -0.9995(7) 0.9321(3) -0.4123(3) 0.0414(17) Uani 1.000000 .
H33b H -0.9062(7) 0.9046(3) -0.4184(3) 0.050(2) Uiso 1.000000 R
C34b C -1.1000(7) 0.9181(3) -0.4404(3) 0.0372(16) Uani 1.000000 .
H34b H -1.0755(7) 0.8826(3) -0.4668(3) 0.0446(19) Uiso 1.000000 R
C35b C -1.2346(7) 0.9558(3) -0.4299(3) 0.0362(15) Uani 1.000000 .
H35b H -1.3035(7) 0.9457(3) -0.4487(3) 0.0434(18) Uiso 1.000000 R
C36b C -1.2723(6) 1.0092(3) -0.3917(3) 0.0288(14) Uani 1.000000 .
H36b H -1.3663(6) 1.0344(3) -0.3842(3) 0.0345(16) Uiso 1.000000 R
Co1b Co -1.18909(8) 0.96115(5) -0.15972(4) 0.0205(2) Uani 1.000000 .
Ni1b Ni -1.04830(9) 1.15403(5) -0.31069(4) 0.0211(2) Uani 1.000000 .
O1b O -1.1746(5) 1.3016(2) -0.2709(2) 0.0515(13) Uani 1.000000 .
O2b O -0.8989(4) 1.2105(3) -0.4396(2) 0.0605(14) Uani 1.000000 .
P9 P -0.91932(13) 1.06038(8) -0.23271(7) 0.0208(3) Uani 1.000000 .
P10 P -1.21215(13) 1.09873(8) -0.31872(7) 0.0185(3) Uani 1.000000 .
Cl1 Cl -0.64124(15) 0.76131(8) 0.12557(7) 0.0326(3) Uani 1.000000 .
Cl2 Cl -0.76708(16) 0.77846(10) -0.02500(8) 0.0425(4) Uani 1.000000 .
Cl3 Cl -0.67378(17) 0.95468(8) -0.01474(8) 0.0423(4) Uani 1.000000 .
Cl4 Cl -0.27657(16) 0.72249(8) -0.13690(7) 0.0349(4) Uani 1.000000 .
Cl5 Cl -0.43572(17) 0.58334(9) 0.00329(8) 0.0452(4) Uani 1.000000 .
Cl6 Cl -0.14182(16) 0.65517(9) 0.02164(8) 0.0418(4) Uani 1.000000 .
Fe1 Fe -0.33451(9) 0.69005(5) -0.02777(4) 0.0249(2) Uani 1.000000 .
Fe2 Fe -0.61861(9) 0.81671(5) 0.01509(4) 0.0268(2) Uani 1.000000 .
O1 O -0.4487(4) 0.7797(2) -0.0140(2) 0.0403(11) Uani 1.000000 .

loop_
_atom_site_aniso_label
_atom_site_aniso_U_11
_atom_site_aniso_U_22
_atom_site_aniso_U_33
_atom_site_aniso_U_12
_atom_site_aniso_U_13
_atom_site_aniso_U_23
C1a 0.029(3) 0.024(3) 0.024(3) -0.009(2) -0.005(3) -0.009(3)
C2a 0.025(3) 0.023(3) 0.018(3) -0.010(2) -0.006(2) 0.005(2)
C3a 0.020(3) 0.018(3) 0.019(3) -0.010(2) -0.004(2) -0.005(2)
C4a 0.019(3) 0.023(3) 0.026(3) -0.000(2) -0.003(2) -0.012(2)
C5a 0.017(3) 0.035(3) 0.021(3) -0.006(2) 0.003(2) -0.006(3)
C6a 0.025(3) 0.030(3) 0.027(3) -0.015(3) -0.005(3) 0.001(3)
C7a 0.030(3) 0.031(3) 0.026(3) -0.013(3) 0.000(3) -0.011(3)
C8a 0.019(3) 0.018(3) 0.029(3) -0.004(2) -0.009(3) -0.005(2)
C9a 0.026(3) 0.015(3) 0.038(4) -0.000(2) -0.005(3) -0.000(3)
C10a 0.030(4) 0.022(3) 0.056(4) -0.009(3) -0.005(3) 0.009(3)
C11a 0.029(4) 0.048(4) 0.024(3) -0.011(3) -0.006(3) 0.007(3)
C12a 0.020(3) 0.043(4) 0.020(3) -0.007(3) -0.004(3) -0.009(3)
C13a 0.019(3) 0.023(3) 0.024(3) -0.005(2) -0.000(2) -0.012(2)
C14a 0.024(3) 0.024(3) 0.036(4) -0.005(2) -0.006(3) -0.011(3)
C15a 0.028(3) 0.029(3) 0.053(4) -0.007(3) -0.007(3) -0.020(3)
C16a 0.029(4) 0.052(4) 0.056(5) -0.007(3) -0.004(3) -0.039(4)
C17a 0.036(4) 0.064(5) 0.038(4) -0.009(3) -0.009(3) -0.027(4)
C18a 0.030(3) 0.036(3) 0.028(3) -0.008(3) -0.007(3) -0.009(3)
C19a 0.022(3) 0.023(3) 0.027(3) -0.009(2) -0.003(3) -0.011(2)
C20a 0.032(3) 0.024(3) 0.035(4) -0.007(3) -0.002(3) -0.008(3)
C21a 0.033(4) 0.041(4) 0.041(4) -0.001(3) 0.011(3) -0.023(3)
C22a 0.027(4) 0.034(4) 0.062(5) -0.004(3) -0.001(3) -0.027(3)
C23a 0.030(3) 0.018(3) 0.051(4) 0.000(3) -0.012(3) -0.008(3)
C24a 0.024(3) 0.027(3) 0.029(3) -0.006(2) -0.003(3) -0.013(3)
C25a 0.023(3) 0.023(3) 0.018(3) -0.010(2) -0.003(2) -0.007(2)
C26a 0.024(3) 0.026(3) 0.022(3) -0.006(2) 0.001(3) -0.008(3)
C27a 0.038(4) 0.024(3) 0.025(3) -0.009(3) -0.007(3) -0.004(3)
C28a 0.029(3) 0.025(3) 0.026(3) 0.001(3) -0.010(3) -0.007(3)
C29a 0.020(3) 0.041(3) 0.031(3) -0.001(3) -0.004(3) -0.007(3)
C30a 0.030(3) 0.030(3) 0.022(3) -0.013(3) -0.004(3) 0.000(3)
C31a 0.024(3) 0.022(3) 0.017(3) -0.008(2) 0.003(2) -0.004(2)
C32a 0.036(4) 0.032(3) 0.045(4) -0.008(3) -0.001(3) -0.021(3)
C33a 0.039(4) 0.042(4) 0.063(5) -0.012(3) 0.014(4) -0.030(4)
C34a 0.068(5) 0.030(3) 0.032(4) -0.020(3) 0.012(4) -0.018(3)
C35a 0.065(5) 0.042(4) 0.040(4) -0.017(4) -0.018(4) -0.022(3)
C36a 0.049(4) 0.031(3) 0.041(4) -0.003(3) -0.018(3) -0.015(3)
Co1a 0.0197(5) 0.0182(4) 0.0187(5) -0.0068(4) -0.0011(4) -0.0024(4)
Ni1a 0.0221(5) 0.0180(4) 0.0187(5) -0.0072(4) -0.0014(4) -0.0045(4)
O1a 0.040(3) 0.046(3) 0.024(2) -0.017(2) 0.003(2) -0.006(2)
O2a 0.061(3) 0.019(2) 0.029(2) -0.0044(19) 0.007(2) -0.0080(18)
P1a 0.0195(7) 0.0176(7) 0.0199(7) -0.0070(6) -0.0015(6) -0.0054(6)
P2a 0.0217(7) 0.0197(7) 0.0164(7) -0.0068(6) -0.0020(6) -0.0056(6)
C1b 0.036(4) 0.033(3) 0.023(3) -0.019(3) -0.006(3) -0.001(3)
C2b 0.029(4) 0.050(4) 0.023(3) -0.015(3) -0.005(3) -0.008(3)
C3b 0.014(3) 0.026(3) 0.024(3) -0.002(2) -0.006(2) 0.002(2)
C4b 0.026(3) 0.057(4) 0.021(3) -0.021(3) -0.006(3) 0.000(3)
C5b 0.029(4) 0.069(5) 0.031(4) -0.024(4) -0.011(3) 0.021(4)
C6b 0.022(3) 0.030(3) 0.062(5) -0.008(3) -0.007(3) 0.015(3)
C7b 0.017(3) 0.021(3) 0.049(4) -0.000(2) -0.006(3) 0.003(3)
C8b 0.017(3) 0.020(3) 0.026(3) -0.008(2) 0.002(2) -0.008(2)
C9b 0.024(3) 0.025(3) 0.026(3) -0.007(2) -0.000(3) -0.013(3)
C10b 0.022(3) 0.032(3) 0.018(3) -0.008(2) 0.004(2) -0.008(3)
C11b 0.018(3) 0.023(3) 0.028(3) -0.007(2) -0.006(3) -0.002(2)
C12b 0.022(3) 0.020(3) 0.026(3) -0.008(2) -0.006(2) -0.006(2)
C13b 0.023(3) 0.023(3) 0.017(3) -0.005(2) -0.004(2) -0.002(2)
C14b 0.023(3) 0.045(4) 0.026(3) 0.000(3) 0.000(3) -0.012(3)
C15b 0.036(4) 0.034(3) 0.030(4) 0.008(3) -0.007(3) -0.015(3)
C16b 0.046(4) 0.023(3) 0.034(4) -0.005(3) -0.011(3) -0.011(3)
C17b 0.037(4) 0.028(3) 0.041(4) -0.010(3) -0.007(3) -0.014(3)
C18b 0.025(3) 0.026(3) 0.022(3) -0.009(2) 0.001(3) -0.009(2)
C19b 0.019(3) 0.024(3) 0.029(3) -0.010(2) -0.003(3) -0.012(3)
C20b 0.022(3) 0.027(3) 0.043(4) -0.009(2) -0.002(3) -0.014(3)
C21b 0.026(4) 0.052(4) 0.063(5) -0.017(3) 0.015(3) -0.039(4)
C22b 0.025(4) 0.037(4) 0.077(6) -0.010(3) 0.005(4) -0.037(4)
C23b 0.024(3) 0.024(3) 0.078(5) -0.007(3) -0.011(3) -0.019(3)
C24b 0.020(3) 0.025(3) 0.046(4) -0.010(2) -0.004(3) -0.013(3)
C25b 0.016(3) 0.022(3) 0.025(3) -0.005(2) -0.005(2) -0.009(2)
C26b 0.025(3) 0.030(3) 0.028(3) -0.008(3) -0.010(3) -0.002(3)
C27b 0.029(4) 0.044(4) 0.031(4) -0.012(3) -0.001(3) -0.012(3)
C28b 0.026(3) 0.029(3) 0.039(4) 0.002(3) -0.014(3) -0.014(3)
C29b 0.041(4) 0.023(3) 0.032(4) -0.008(3) -0.013(3) -0.005(3)
C30b 0.029(3) 0.022(3) 0.025(3) -0.009(2) -0.006(3) -0.007(3)
C31b 0.027(3) 0.017(3) 0.013(3) -0.006(2) -0.000(2) 0.002(2)
C32b 0.027(3) 0.029(3) 0.034(3) -0.007(3) 0.004(3) -0.014(3)
C33b 0.044(4) 0.026(3) 0.047(4) -0.008(3) 0.016(3) -0.012(3)
C34b 0.069(5) 0.016(3) 0.025(3) -0.010(3) 0.004(3) -0.008(3)
C35b 0.058(4) 0.026(3) 0.028(3) -0.009(3) -0.015(3) -0.008(3)
C36b 0.037(4) 0.020(3) 0.030(3) -0.006(3) -0.008(3) -0.007(3)
Co1b 0.0168(5) 0.0211(4) 0.0205(5) -0.0065(4) -0.0015(4) -0.0018(4)
Ni1b 0.0203(5) 0.0230(5) 0.0194(5) -0.0093(4) -0.0006(4) -0.0035(4)
O1b 0.081(4) 0.028(2) 0.044(3) -0.011(2) 0.004(3) -0.015(2)
O2b 0.036(3) 0.099(4) 0.026(3) -0.024(3) 0.005(2) 0.006(3)
P9 0.0175(7) 0.0228(7) 0.0214(7) -0.0065(6) 0.0001(6) -0.0059(6)
P10 0.0192(7) 0.0191(7) 0.0178(7) -0.0071(6) -0.0023(6) -0.0043(6)
Cl1 0.0430(9) 0.0290(7) 0.0266(8) -0.0079(6) -0.0051(7) -0.0092(6)
Cl2 0.0465(10) 0.0525(9) 0.0343(9) -0.0145(8) -0.0086(8) -0.0163(8)
Cl3 0.0544(10) 0.0274(7) 0.0381(9) -0.0059(7) 0.0026(8) -0.0078(7)
Cl4 0.0546(10) 0.0291(7) 0.0232(8) -0.0146(7) -0.0011(7) -0.0083(6)
Cl5 0.0649(11) 0.0354(8) 0.0398(9) -0.0301(8) 0.0077(8) -0.0098(7)
Cl6 0.0443(10) 0.0389(8) 0.0415(9) -0.0072(7) -0.0150(8) -0.0089(7)
Fe1 0.0300(5) 0.0207(4) 0.0244(5) -0.0075(4) 0.0010(4) -0.0081(4)
Fe2 0.0284(5) 0.0252(5) 0.0264(5) -0.0073(4) 0.0024(4) -0.0093(4)
O1 0.035(2) 0.035(2) 0.049(3) -0.0078(19) 0.010(2) -0.017(2)

loop_
_atom_type_symbol
_atom_type_scat_dispersion_real
_atom_type_scat_dispersion_imag
_atom_type_scat_Cromer_Mann_a1
_atom_type_scat_Cromer_Mann_a2
_atom_type_scat_Cromer_Mann_a3
_atom_type_scat_Cromer_Mann_a4
_atom_type_scat_Cromer_Mann_b1
_atom_type_scat_Cromer_Mann_b2
_atom_type_scat_Cromer_Mann_b3
_atom_type_scat_Cromer_Mann_b4
_atom_type_scat_Cromer_Mann_c
_atom_type_scat_source
_atom_type_scat_dispersion_source
Ni -2.97737 0.52492 12.83760 7.29200 4.44380 2.38000 3.87850 0.25650 12.17630 66.34210 1.03410005569 'International Tables Volume C Table 6.1.1.4 (pp. 500-502)' 'Henke, Gullikson and Davis, At. Data and Nucl. Data Tables, 1993, 54, 2'
C 0.01920 0.00962 2.31000 1.02000 1.58860 0.86500 20.84390 10.20750 0.56870 51.65120 0.215599998832 'International Tables Volume C Table 6.1.1.4 (pp. 500-502)' 'Henke, Gullikson and Davis, At. Data and Nucl. Data Tables, 1993, 54, 2'
Co -2.40904 3.56674 12.28410 7.34090 4.00340 2.34880 4.27910 0.27840 13.53590 71.16920 1.01180005074 'International Tables Volume C Table 6.1.1.4 (pp. 500-502)' 'Henke, Gullikson and Davis, At. Data and Nucl. Data Tables, 1993, 54, 2'
Cl 0.36842 0.69938 11.46040 7.19640 6.25560 1.64550 0.01040 1.16620 18.51940 47.77840 -9.55739974976 'International Tables Volume C Table 6.1.1.4 (pp. 500-502)' 'Henke, Gullikson and Davis, At. Data and Nucl. Data Tables, 1993, 54, 2'
H 0.00000 0.00000 0.49300 0.32291 0.14019 0.04081 10.51090 26.12570 3.14236 57.79970 0.0030380000826 'International Tables Volume C Table 6.1.1.4 (pp. 500-502)' 'Henke, Gullikson and Davis, At. Data and Nucl. Data Tables, 1993, 54, 2'
O 0.05239 0.03376 3.04850 2.28680 1.54630 0.86700 13.27710 5.70110 0.32390 32.90890 0.250800013542 'International Tables Volume C Table 6.1.1.4 (pp. 500-502)' 'Henke, Gullikson and Davis, At. Data and Nucl. Data Tables, 1993, 54, 2'
P 0.30359 0.43700 6.43450 4.17910 1.78000 1.49080 1.90670 27.15700 0.52600 68.16450 1.11489999294 'International Tables Volume C Table 6.1.1.4 (pp. 500-502)' 'Henke, Gullikson and Davis, At. Data and Nucl. Data Tables, 1993, 54, 2'
Fe -1.15331 3.21289 11.76950 7.35730 3.52220 2.30450 4.76110 0.30720 15.35350 76.88050 1.03690004349 'International Tables Volume C Table 6.1.1.4 (pp. 500-502)' 'Henke, Gullikson and Davis, At. Data and Nucl. Data Tables, 1993, 54, 2'

loop_
_geom_angle_atom_site_label_1
_geom_angle_atom_site_label_2
_geom_angle_atom_site_label_3
_geom_angle
_geom_angle_site_symmetry_1
_geom_angle_site_symmetry_3
_geom_angle_publ_flag
O1a C1a Ni1a 175.5(5) . . ?
O2a C2a Ni1a 176.1(5) . . ?
C7a C3a C4a 106.7(4) . . ?
Co1a C3a C4a 69.1(3) . . ?
Co1a C3a C7a 69.4(3) . . ?
P2a C3a C4a 123.6(3) . . ?
P2a C3a C7a 129.7(4) . . ?
P2a C3a Co1a 125.3(3) . . ?
C5a C4a C3a 107.8(4) . . ?
Co1a C4a C3a 69.6(3) . . ?
Co1a C4a C5a 69.7(3) . . ?
C6a C5a C4a 108.6(5) . . ?
Co1a C5a C4a 69.1(3) . . ?
Co1a C5a C6a 69.4(3) . . ?
C7a C6a C5a 108.2(5) . . ?
Co1a C6a C5a 70.1(3) . . ?
Co1a C6a C7a 70.0(3) . . ?
C6a C7a C3a 108.6(4) . . ?
Co1a C7a C3a 69.3(3) . . ?
Co1a C7a C6a 69.2(3) . . ?
C12a C8a C9a 106.7(5) . . ?
Co1a C8a C9a 68.2(3) . . ?
Co1a C8a C12a 68.2(3) . . ?
P1a C8a C9a 125.2(4) . . ?
P1a C8a C12a 128.0(4) . . ?
P1a C8a Co1a 126.1(3) . . ?
C10a C9a C8a 109.4(5) . . ?
Co1a C9a C8a 71.0(3) . . ?
Co1a C9a C10a 69.4(3) . . ?
C11a C10a C9a 107.1(5) . . ?
Co1a C10a C9a 69.8(3) . . ?
Co1a C10a C11a 68.7(3) . . ?
C12a C11a C10a 109.0(5) . . ?
Co1a C11a C10a 70.4(4) . . ?
Co1a C11a C12a 70.2(3) . . ?
C11a C12a C8a 107.8(5) . . ?
Co1a C12a C8a 71.2(3) . . ?
Co1a C12a C11a 68.3(3) . . ?
C18a C13a C14a 119.0(5) . . ?
P1a C13a C14a 115.9(4) . . ?
P1a C13a C18a 125.1(4) . . ?
C15a C14a C13a 121.1(6) . . ?
C16a C15a C14a 119.7(6) . . ?
C17a C16a C15a 120.5(6) . . ?
C18a C17a C16a 120.4(6) . . ?
C17a C18a C13a 119.3(6) . . ?
C24a C19a C20a 118.3(5) . . ?
P1a C19a C20a 119.8(4) . . ?
P1a C19a C24a 121.8(4) . . ?
C21a C20a C19a 121.0(6) . . ?
C22a C21a C20a 120.8(6) . . ?
C23a C22a C21a 119.4(5) . . ?
C24a C23a C22a 120.0(6) . . ?
C23a C24a C19a 120.6(5) . . ?
C30a C25a C26a 118.5(5) . . ?
P2a C25a C26a 118.1(4) . . ?
P2a C25a C30a 123.4(4) . . ?
C27a C26a C25a 121.4(5) . . ?
C28a C27a C26a 119.0(5) . . ?
C29a C28a C27a 120.5(5) . . ?
C30a C29a C28a 120.2(5) . . ?
C29a C30a C25a 120.3(5) . . ?
C36a C31a C32a 118.1(5) . . ?
P2a C31a C32a 118.7(4) . . ?
P2a C31a C36a 123.2(4) . . ?
C33a C32a C31a 121.2(6) . . ?
C34a C33a C32a 120.2(6) . . ?
C35a C34a C33a 120.2(5) . . ?
C36a C35a C34a 119.5(6) . . ?
C35a C36a C31a 120.8(6) . . ?
C4a Co1a C3a 41.36(19) . . ?
C5a Co1a C3a 69.3(2) . . ?
C5a Co1a C4a 41.1(2) . . ?
C6a Co1a C3a 69.5(2) . . ?
C6a Co1a C4a 69.2(2) . . ?
C6a Co1a C5a 40.5(2) . . ?
C7a Co1a C3a 41.28(19) . . ?
C7a Co1a C4a 69.0(2) . . ?
C7a Co1a C5a 68.3(2) . . ?
C7a Co1a C6a 40.8(2) . . ?
C8a Co1a C3a 111.9(2) . . ?
C8a Co1a C4a 117.5(2) . . ?
C8a Co1a C5a 147.7(2) . . ?
C8a Co1a C6a 171.8(2) . . ?
C8a Co1a C7a 135.1(2) . . ?
C9a Co1a C3a 118.7(2) . . ?
C9a Co1a C4a 150.8(2) . . ?
C9a Co1a C5a 167.9(2) . . ?
C9a Co1a C6a 131.1(2) . . ?
C9a Co1a C7a 110.9(2) . . ?
C9a Co1a C8a 40.85(19) . . ?
C10a Co1a C3a 148.6(2) . . ?
C10a Co1a C4a 167.5(2) . . ?
C10a Co1a C5a 127.7(2) . . ?
C10a Co1a C6a 105.3(2) . . ?
C10a Co1a C7a 114.6(2) . . ?
C10a Co1a C8a 69.1(2) . . ?
C10a Co1a C9a 40.8(2) . . ?
C11a Co1a C3a 170.4(2) . . ?
C11a Co1a C4a 129.3(2) . . ?
C11a Co1a C5a 104.8(2) . . ?
C11a Co1a C6a 111.2(2) . . ?
C11a Co1a C7a 144.7(2) . . ?
C11a Co1a C8a 68.9(2) . . ?
C11a Co1a C9a 68.5(2) . . ?
C11a Co1a C10a 41.0(2) . . ?
C12a Co1a C3a 133.0(2) . . ?
C12a Co1a C4a 108.1(2) . . ?
C12a Co1a C5a 113.6(2) . . ?
C12a Co1a C6a 144.3(2) . . ?
C12a Co1a C7a 173.7(2) . . ?
C12a Co1a C8a 40.6(2) . . ?
C12a Co1a C9a 68.7(2) . . ?
C12a Co1a C10a 69.5(2) . . ?
C12a Co1a C11a 41.5(2) . . ?
C2a Ni1a C1a 111.1(2) . . ?
P1a Ni1a C1a 112.22(18) . . ?
P1a Ni1a C2a 105.00(18) . . ?
P2a Ni1a C1a 111.88(18) . . ?
P2a Ni1a C2a 108.21(18) . . ?
P2a Ni1a P1a 108.10(6) . . ?
C13a P1a C8a 103.4(2) . . ?
C19a P1a C8a 99.7(2) . . ?
C19a P1a C13a 100.6(2) . . ?
Ni1a P1a C8a 118.44(18) . . ?
Ni1a P1a C13a 112.08(17) . . ?
Ni1a P1a C19a 119.95(19) . . ?
C25a P2a C3a 100.0(2) . . ?
C31a P2a C3a 102.0(2) . . ?
C31a P2a C25a 103.5(2) . . ?
Ni1a P2a C3a 115.33(17) . . ?
Ni1a P2a C25a 114.95(16) . . ?
Ni1a P2a C31a 118.55(18) . . ?
O1b C1b Ni1b 176.6(5) . . ?
O2b C2b Ni1b 176.6(6) . . ?
C7b C3b C4b 106.6(5) . . ?
Co1b C3b C4b 69.7(3) . . ?
Co1b C3b C7b 68.7(3) . . ?
P9 C3b C4b 129.9(4) . . ?
P9 C3b C7b 123.5(4) . . ?
P9 C3b Co1b 127.3(3) . . ?
C5b C4b C3b 108.5(5) . . ?
Co1b C4b C3b 69.5(3) . . ?
Co1b C4b C5b 68.8(3) . . ?
C6b C5b C4b 108.2(5) . . ?
Co1b C5b C4b 70.2(4) . . ?
Co1b C5b C6b 69.8(4) . . ?
C7b C6b C5b 107.8(6) . . ?
Co1b C6b C5b 69.4(3) . . ?
Co1b C6b C7b 69.3(3) . . ?
C6b C7b C3b 108.9(6) . . ?
Co1b C7b C3b 70.0(3) . . ?
Co1b C7b C6b 69.9(3) . . ?
C12b C8b C9b 106.2(4) . . ?
Co1b C8b C9b 68.9(3) . . ?
Co1b C8b C12b 69.6(3) . . ?
P10 C8b C9b 123.0(4) . . ?
P10 C8b C12b 130.9(4) . . ?
P10 C8b Co1b 125.5(3) . . ?
C10b C9b C8b 108.5(4) . . ?
Co1b C9b C8b 69.4(3) . . ?
Co1b C9b C10b 70.1(3) . . ?
C11b C10b C9b 108.0(5) . . ?
Co1b C10b C9b 69.0(3) . . ?
Co1b C10b C11b 69.5(3) . . ?
C12b C11b C10b 108.0(5) . . ?
Co1b C11b C10b 69.7(3) . . ?
Co1b C11b C12b 69.6(3) . . ?
C11b C12b C8b 109.3(4) . . ?
Co1b C12b C8b 69.4(3) . . ?
Co1b C12b C11b 69.8(3) . . ?
C18b C13b C14b 118.0(5) . . ?
P9 C13b C14b 119.3(4) . . ?
P9 C13b C18b 122.5(4) . . ?
C15b C14b C13b 120.6(5) . . ?
C16b C15b C14b 119.8(5) . . ?
C17b C16b C15b 120.1(5) . . ?
C18b C17b C16b 120.2(5) . . ?
C17b C18b C13b 121.1(5) . . ?
C24b C19b C20b 119.3(5) . . ?
P9 C19b C20b 119.8(4) . . ?
P9 C19b C24b 120.6(4) . . ?
C21b C20b C19b 121.3(6) . . ?
C22b C21b C20b 119.0(6) . . ?
C23b C22b C21b 120.8(6) . . ?
C24b C23b C22b 120.2(6) . . ?
C23b C24b C19b 119.4(6) . . ?
C30b C25b C26b 118.2(5) . . ?
P10 C25b C26b 123.3(4) . . ?
P10 C25b C30b 118.4(4) . . ?
C27b C26b C25b 120.6(5) . . ?
C28b C27b C26b 120.9(6) . . ?
C29b C28b C27b 119.1(6) . . ?
C30b C29b C28b 120.5(5) . . ?
C29b C30b C25b 120.7(5) . . ?
C36b C31b C32b 119.5(5) . . ?
P10 C31b C32b 118.5(4) . . ?
P10 C31b C36b 122.0(4) . . ?
C33b C32b C31b 120.0(6) . . ?
C34b C33b C32b 120.4(6) . . ?
C35b C34b C33b 119.5(5) . . ?
C36b C35b C34b 121.0(6) . . ?
C35b C36b C31b 119.5(5) . . ?
C4b Co1b C3b 40.8(2) . . ?
C5b Co1b C3b 69.2(2) . . ?
C5b Co1b C4b 40.9(2) . . ?
C6b Co1b C3b 69.3(2) . . ?
C6b Co1b C4b 68.7(3) . . ?
C6b Co1b C5b 40.9(3) . . ?
C7b Co1b C3b 41.3(2) . . ?
C7b Co1b C4b 68.6(2) . . ?
C7b Co1b C5b 68.7(3) . . ?
C7b Co1b C6b 40.7(2) . . ?
C8b Co1b C3b 110.4(2) . . ?
C8b Co1b C4b 136.7(2) . . ?
C8b Co1b C5b 176.5(3) . . ?
C8b Co1b C6b 142.5(3) . . ?
C8b Co1b C7b 113.5(2) . . ?
C9b Co1b C3b 114.0(2) . . ?
C9b Co1b C4b 110.5(2) . . ?
C9b Co1b C5b 135.0(3) . . ?
C9b Co1b C6b 174.3(2) . . ?
C9b Co1b C7b 144.7(2) . . ?
C9b Co1b C8b 41.74(19) . . ?
C10b Co1b C3b 143.4(2) . . ?
C10b Co1b C4b 113.0(2) . . ?
C10b Co1b C5b 108.5(2) . . ?
C10b Co1b C6b 133.9(2) . . ?
C10b Co1b C7b 174.1(2) . . ?
C10b Co1b C8b 69.6(2) . . ?
C10b Co1b C9b 40.8(2) . . ?
C11b Co1b C3b 175.8(2) . . ?
C11b Co1b C4b 142.1(2) . . ?
C11b Co1b C5b 111.2(2) . . ?
C11b Co1b C6b 108.1(2) . . ?
C11b Co1b C7b 134.6(2) . . ?
C11b Co1b C8b 69.4(2) . . ?
C11b Co1b C9b 68.8(2) . . ?
C11b Co1b C10b 40.80(19) . . ?
C12b Co1b C3b 136.6(2) . . ?
C12b Co1b C4b 177.1(2) . . ?
C12b Co1b C5b 141.4(2) . . ?
C12b Co1b C6b 112.2(3) . . ?
C12b Co1b C7b 110.2(2) . . ?
C12b Co1b C8b 41.08(19) . . ?
C12b Co1b C9b 68.9(2) . . ?
C12b Co1b C10b 68.5(2) . . ?
C12b Co1b C11b 40.6(2) . . ?
C2b Ni1b C1b 109.8(3) . . ?
P9 Ni1b C1b 108.44(19) . . ?
P9 Ni1b C2b 113.1(2) . . ?
P10 Ni1b C1b 108.00(19) . . ?
P10 Ni1b C2b 109.69(19) . . ?
P10 Ni1b P9 107.72(6) . . ?
C13b P9 C3b 102.5(2) . . ?
C19b P9 C3b 96.3(2) . . ?
C19b P9 C13b 104.4(2) . . ?
Ni1b P9 C3b 118.61(18) . . ?
Ni1b P9 C13b 112.92(17) . . ?
Ni1b P9 C19b 119.46(19) . . ?
C25b P10 C8b 101.0(2) . . ?
C31b P10 C8b 102.2(2) . . ?
C31b P10 C25b 101.7(2) . . ?
Ni1b P10 C8b 115.17(18) . . ?
Ni1b P10 C25b 115.59(16) . . ?
Ni1b P10 C31b 118.68(18) . . ?
Cl5 Fe1 Cl4 107.60(6) . . ?
Cl6 Fe1 Cl4 107.25(7) . . ?
Cl6 Fe1 Cl5 111.20(7) . . ?
O1 Fe1 Cl4 107.51(15) . . ?
O1 Fe1 Cl5 111.29(14) . . ?
O1 Fe1 Cl6 111.74(15) . . ?
Cl2 Fe2 Cl1 107.68(7) . . ?
Cl3 Fe2 Cl1 109.84(6) . . ?
Cl3 Fe2 Cl2 107.43(7) . . ?
O1 Fe2 Cl1 109.02(15) . . ?
O1 Fe2 Cl2 110.98(14) . . ?
O1 Fe2 Cl3 111.79(14) . . ?
Fe2 O1 Fe1 142.7(2) . . ?

loop_
_geom_bond_atom_site_label_1
_geom_bond_atom_site_label_2
_geom_bond_distance
_geom_bond_site_symmetry_2
_geom_bond_publ_flag
C1a Ni1a 1.763(6) . ?
C1a O1a 1.149(6) . ?
C2a Ni1a 1.782(5) . ?
C2a O2a 1.139(6) . ?
C3a C4a 1.432(6) . ?
C3a C7a 1.432(7) . ?
C3a Co1a 2.030(5) . ?
C3a P2a 1.821(5) . ?
C4a C5a 1.424(7) . ?
C4a Co1a 2.023(5) . ?
C5a C6a 1.402(7) . ?
C5a Co1a 2.031(5) . ?
C6a C7a 1.413(7) . ?
C6a Co1a 2.021(5) . ?
C7a Co1a 2.031(6) . ?
C8a C9a 1.432(7) . ?
C8a C12a 1.424(7) . ?
C8a Co1a 2.070(5) . ?
C8a P1a 1.833(5) . ?
C9a C10a 1.416(8) . ?
C9a Co1a 2.033(5) . ?
C10a C11a 1.411(8) . ?
C10a Co1a 2.028(6) . ?
C11a C12a 1.429(8) . ?
C11a Co1a 2.006(6) . ?
C12a Co1a 2.030(5) . ?
C13a C14a 1.392(7) . ?
C13a C18a 1.385(8) . ?
C13a P1a 1.828(5) . ?
C14a C15a 1.390(7) . ?
C15a C16a 1.359(9) . ?
C16a C17a 1.378(9) . ?
C17a C18a 1.408(8) . ?
C19a C20a 1.387(8) . ?
C19a C24a 1.384(7) . ?
C19a P1a 1.838(5) . ?
C20a C21a 1.381(7) . ?
C21a C22a 1.370(9) . ?
C22a C23a 1.382(9) . ?
C23a C24a 1.400(7) . ?
C25a C26a 1.385(7) . ?
C25a C30a 1.406(7) . ?
C25a P2a 1.828(5) . ?
C26a C27a 1.394(7) . ?
C27a C28a 1.387(8) . ?
C28a C29a 1.381(8) . ?
C29a C30a 1.383(7) . ?
C31a C32a 1.385(7) . ?
C31a C36a 1.383(8) . ?
C31a P2a 1.824(5) . ?
C32a C33a 1.380(7) . ?
C33a C34a 1.362(9) . ?
C34a C35a 1.378(9) . ?
C35a C36a 1.397(7) . ?
Ni1a P1a 2.2059(16) . ?
Ni1a P2a 2.1882(16) . ?
C1b Ni1b 1.783(6) . ?
C1b O1b 1.146(6) . ?
C2b Ni1b 1.759(6) . ?
C2b O2b 1.145(7) . ?
C3b C4b 1.425(8) . ?
C3b C7b 1.435(7) . ?
C3b Co1b 2.042(5) . ?
C3b P9 1.841(5) . ?
C4b C5b 1.424(8) . ?
C4b Co1b 2.046(6) . ?
C5b C6b 1.417(9) . ?
C5b Co1b 2.027(6) . ?
C6b C7b 1.413(8) . ?
C6b Co1b 2.033(6) . ?
C7b Co1b 2.025(5) . ?
C8b C9b 1.443(7) . ?
C8b C12b 1.424(7) . ?
C8b Co1b 2.029(6) . ?
C8b P10 1.823(5) . ?
C9b C10b 1.415(7) . ?
C9b Co1b 2.022(5) . ?
C10b C11b 1.419(7) . ?
C10b Co1b 2.037(5) . ?
C11b C12b 1.410(7) . ?
C11b Co1b 2.033(5) . ?
C12b Co1b 2.031(5) . ?
C13b C14b 1.399(7) . ?
C13b C18b 1.382(7) . ?
C13b P9 1.823(5) . ?
C14b C15b 1.394(8) . ?
C15b C16b 1.375(8) . ?
C16b C17b 1.366(7) . ?
C17b C18b 1.391(7) . ?
C19b C20b 1.374(8) . ?
C19b C24b 1.398(8) . ?
C19b P9 1.841(5) . ?
C20b C21b 1.400(7) . ?
C21b C22b 1.366(9) . ?
C22b C23b 1.385(9) . ?
C23b C24b 1.391(7) . ?
C25b C26b 1.391(7) . ?
C25b C30b 1.390(7) . ?
C25b P10 1.826(5) . ?
C26b C27b 1.384(8) . ?
C27b C28b 1.373(8) . ?
C28b C29b 1.383(8) . ?
C29b C30b 1.384(7) . ?
C31b C32b 1.394(7) . ?
C31b C36b 1.385(7) . ?
C31b P10 1.838(5) . ?
C32b C33b 1.389(7) . ?
C33b C34b 1.386(9) . ?
C34b C35b 1.367(8) . ?
C35b C36b 1.402(7) . ?
Ni1b P9 2.2075(17) . ?
Ni1b P10 2.1966(16) . ?
Cl1 Fe2 2.2303(16) . ?
Cl2 Fe2 2.2099(18) . ?
Cl3 Fe2 2.2116(16) . ?
Cl4 Fe1 2.2319(16) . ?
Cl5 Fe1 2.2180(16) . ?
Cl6 Fe1 2.2219(18) . ?
Fe1 O1 1.777(3) . ?
Fe2 O1 1.762(4) . ?
